data_4026072
loop_
_publ_author_name
'Roman A. Valiulin'
'Teresa M. Arisco'
'Andrei G. Kutateladze'

_publ_contact_author_address
;Department of Chemistry and Biochemistry
University of Denver
FW Olin Hall, 202
2190 E. Iliff Ave
Denver, CO 80208
;
_publ_contact_author_email akutatel.edu
_publ_contact_author_fax 303-871-2254
_publ_contact_author_name 'Andrei Kutateladze'
_publ_contact_author_phone 303-871-2995
_publ_section_title
;
 Double-Tandem [4\p+2\p].[2\p+2\p].[4\p+2\p].[2\p+2\p] Synthetic Sequence
 with Photoprotolytic Oxametathesis and Photoepoxidation in the Chromone
 Series
;
_journal_name_full 'Journal of Organic Chemistry'
_journal_page_first 1319
_journal_page_last 1332
_journal_paper_doi 10.1021/jo102221q
_journal_volume 76
_journal_year 2011
_chemical_formula_moiety 'C16 H13 N O2'
_chemical_formula_sum 'C16 H13 N O2'
_chemical_formula_weight 251.28
_chemical_name_common none
_chemical_name_systematic
;
exo-4,5-benzo-7-cyano-3-oxatricyclo[6.2.2.0^2,7^]dodec-9-ene-6-one
;
_space_group_IT_number 2
_symmetry_cell_setting triclinic
_symmetry_space_group_name_Hall '-P 1'
_symmetry_space_group_name_H-M 'P -1'
_atom_sites_solution_hydrogens geom
_atom_sites_solution_primary direct
_atom_sites_solution_secondary difmap
_audit_creation_method SHELXL-97
_cell_angle_alpha 89.4910(10)
_cell_angle_beta 81.1990(10)
_cell_angle_gamma 66.46
_cell_formula_units_Z 2
_cell_length_a 6.70800(10)
_cell_length_b 7.86520(10)
_cell_length_c 12.7175(2)
_cell_measurement_reflns_used 9937
_cell_measurement_temperature 296(2)
_cell_measurement_theta_max 28.27
_cell_measurement_theta_min 2.83
_cell_volume 606.881(15)
_computing_cell_refinement 'Bruker SAINT'
_computing_data_collection 'Bruker APEX2'
_computing_data_reduction 'Bruker SAINT'
_computing_molecular_graphics 'Bruker SHELXTL'
_computing_publication_material 'Bruker SHELXTL'
_computing_structure_refinement 'SHELXL-97 (Sheldrick, 2008)'
_computing_structure_solution 'SHELXS-97 (Sheldrick, 2008)'
_diffrn_ambient_temperature 296(2)
_diffrn_detector_area_resol_mean 8.33
_diffrn_measured_fraction_theta_full 0.998
_diffrn_measured_fraction_theta_max 0.998
_diffrn_measurement_device_type 'Bruker D8 APEX II Diffractometer'
_diffrn_measurement_method '\f and \w scans'
_diffrn_radiation_monochromator graphite
_diffrn_radiation_source 'fine-focus sealed tube'
_diffrn_radiation_type MoK\a
_diffrn_radiation_wavelength 0.71073
_diffrn_reflns_av_R_equivalents 0.0252
_diffrn_reflns_av_sigmaI/netI 0.0097
_diffrn_reflns_limit_h_max 8
_diffrn_reflns_limit_h_min -8
_diffrn_reflns_limit_k_max 10
_diffrn_reflns_limit_k_min -10
_diffrn_reflns_limit_l_max 16
_diffrn_reflns_limit_l_min -16
_diffrn_reflns_number 25717
_diffrn_reflns_theta_full 27.87
_diffrn_reflns_theta_max 27.87
_diffrn_reflns_theta_min 1.62
_exptl_absorpt_coefficient_mu 0.091
_exptl_absorpt_correction_T_max 0.9854
_exptl_absorpt_correction_T_min 0.9403
_exptl_absorpt_correction_type multi-scan
_exptl_crystal_colour colourless
_exptl_crystal_density_diffrn 1.381
_exptl_crystal_description needle
_exptl_crystal_F_000 266
_exptl_crystal_size_max 0.68
_exptl_crystal_size_mid 0.20
_exptl_crystal_size_min 0.16
_refine_diff_density_max 0.258
_refine_diff_density_min -0.180
_refine_diff_density_rms 0.042
_refine_ls_extinction_method none
_refine_ls_goodness_of_fit_ref 0.695
_refine_ls_matrix_type full
_refine_ls_number_parameters 172
_refine_ls_number_reflns 2896
_refine_ls_number_restraints 0
_refine_ls_restrained_S_all 0.695
_refine_ls_R_factor_all 0.0519
_refine_ls_R_factor_gt 0.0476
_refine_ls_shift/su_max 0.002
_refine_ls_shift/su_mean 0.001
_refine_ls_structure_factor_coef Fsqd
_refine_ls_weighting_details 'calc w=1/[\s^2^(Fo^2^)+(0.1503P)^2^+0.2498P] where P=(Fo^2^+2Fc^2^)/3'
_refine_ls_weighting_scheme calc
_refine_ls_wR_factor_gt 0.1506
_refine_ls_wR_factor_ref 0.1602
_reflns_number_gt 2573
_reflns_number_total 2896
_reflns_threshold_expression >2sigma(I)
_cod_data_source_file jo102221q_si_003.cif
_cod_data_source_block rav28591
_cod_original_sg_symbol_H-M 'P -1 '
_cod_database_code 4026072

loop_
_symmetry_equiv_pos_as_xyz
'x, y, z'
'-x, -y, -z'

loop_
_atom_site_label
_atom_site_type_symbol
_atom_site_fract_x
_atom_site_fract_y
_atom_site_fract_z
_atom_site_U_iso_or_equiv
_atom_site_adp_type
_atom_site_occupancy
_atom_site_symmetry_multiplicity
_atom_site_calc_flag
_atom_site_refinement_flags
O1 O 1.14148(18) 0.70248(18) 0.36962(8) 0.0584(3) Uani 1 1 d .
O2 O 0.75446(17) 0.48744(17) 0.24919(9) 0.0605(3) Uani 1 1 d .
C16 C 1.1922(2) 0.38497(17) 0.16226(9) 0.0427(3) Uani 1 1 d .
C1 C 0.5592(3) 0.7527(2) 0.55636(12) 0.0632(4) Uani 1 1 d .
H1 H 0.4303 0.7631 0.6005 0.076 Uiso 1 1 calc R
C2 C 0.7018(3) 0.8168(2) 0.59259(11) 0.0627(4) Uani 1 1 d .
H2 H 0.6670 0.8712 0.6613 0.075 Uiso 1 1 calc R
C3 C 0.8937(3) 0.8019(2) 0.52933(11) 0.0551(4) Uani 1 1 d .
H3 H 0.9884 0.8453 0.5550 0.066 Uiso 1 1 calc R
C4 C 0.9456(2) 0.72070(17) 0.42577(9) 0.0405(3) Uani 1 1 d .
C5 C 1.19986(19) 0.65688(18) 0.25701(10) 0.0419(3) Uani 1 1 d .
H5 H 1.3521 0.5637 0.2437 0.050 Uiso 1 1 calc R
C6 C 1.1961(3) 0.8307(2) 0.20000(12) 0.0532(4) Uani 1 1 d .
H6 H 1.2870 0.8831 0.2298 0.064 Uiso 1 1 calc R
C7 C 0.9574(3) 0.9724(2) 0.21083(14) 0.0637(4) Uani 1 1 d .
H7A H 0.8954 1.0035 0.2857 0.076 Uiso 1 1 calc R
H7B H 0.9532 1.0852 0.1778 0.076 Uiso 1 1 calc R
C8 C 0.8233(3) 0.8960(2) 0.15901(14) 0.0609(4) Uani 1 1 d .
H8A H 0.7618 0.9748 0.1030 0.073 Uiso 1 1 calc R
H8B H 0.7022 0.8949 0.2112 0.073 Uiso 1 1 calc R
C9 C 0.6085(2) 0.6735(2) 0.45486(11) 0.0501(3) Uani 1 1 d .
H9 H 0.5123 0.6306 0.4303 0.060 Uiso 1 1 calc R
C10 C 0.80272(19) 0.65679(16) 0.38792(9) 0.0369(3) Uani 1 1 d .
C11 C 0.85813(19) 0.56642(17) 0.28183(9) 0.0382(3) Uani 1 1 d .
C12 C 1.05587(18) 0.57585(15) 0.20665(9) 0.0353(3) Uani 1 1 d .
C13 C 0.9654(2) 0.69844(18) 0.11181(10) 0.0447(3) Uani 1 1 d .
H13 H 0.8803 0.6488 0.0750 0.054 Uiso 1 1 calc R
C14 C 1.1601(3) 0.7035(2) 0.03690(11) 0.0539(4) Uani 1 1 d .
H14 H 1.1931 0.6628 -0.0346 0.065 Uiso 1 1 calc R
C15 C 1.2821(3) 0.7728(2) 0.08360(13) 0.0626(4) Uani 1 1 d .
H15 H 1.4073 0.7838 0.0473 0.075 Uiso 1 1 calc R
N1 N 1.2968(2) 0.23750(18) 0.12705(11) 0.0628(4) Uani 1 1 d .

loop_
_atom_site_aniso_label
_atom_site_aniso_U_11
_atom_site_aniso_U_22
_atom_site_aniso_U_33
_atom_site_aniso_U_23
_atom_site_aniso_U_13
_atom_site_aniso_U_12
O1 0.0569(6) 0.0979(8) 0.0406(5) 0.0008(5) -0.0123(4) -0.0506(6)
O2 0.0519(6) 0.0830(8) 0.0594(6) -0.0176(5) 0.0002(5) -0.0434(6)
C16 0.0415(6) 0.0453(6) 0.0378(6) 0.0034(5) -0.0022(5) -0.0153(5)
C1 0.0589(9) 0.0695(9) 0.0447(7) -0.0003(6) 0.0100(6) -0.0154(7)
C2 0.0856(11) 0.0539(8) 0.0339(6) -0.0028(5) -0.0009(6) -0.0159(7)
C3 0.0798(10) 0.0519(7) 0.0389(7) 0.0023(5) -0.0168(6) -0.0294(7)
C4 0.0484(7) 0.0415(6) 0.0349(6) 0.0055(4) -0.0104(5) -0.0202(5)
C5 0.0327(6) 0.0555(7) 0.0415(6) 0.0010(5) -0.0059(4) -0.0219(5)
C6 0.0573(8) 0.0592(8) 0.0543(8) 0.0007(6) -0.0020(6) -0.0376(7)
C7 0.0799(11) 0.0397(7) 0.0638(9) -0.0002(6) -0.0007(8) -0.0200(7)
C8 0.0521(8) 0.0482(8) 0.0653(9) 0.0142(6) -0.0061(7) -0.0039(6)
C9 0.0406(6) 0.0582(8) 0.0464(7) 0.0031(6) 0.0016(5) -0.0177(6)
C10 0.0365(6) 0.0374(5) 0.0350(5) 0.0030(4) -0.0037(4) -0.0138(4)
C11 0.0328(5) 0.0439(6) 0.0398(6) 0.0000(4) -0.0050(4) -0.0178(4)
C12 0.0323(5) 0.0396(6) 0.0335(5) 0.0007(4) -0.0051(4) -0.0141(4)
C13 0.0467(7) 0.0493(7) 0.0406(6) 0.0088(5) -0.0146(5) -0.0192(5)
C14 0.0649(9) 0.0558(8) 0.0377(6) 0.0066(5) -0.0018(6) -0.0234(7)
C15 0.0639(9) 0.0717(10) 0.0532(8) 0.0080(7) 0.0087(7) -0.0348(8)
N1 0.0620(8) 0.0498(7) 0.0611(8) -0.0034(6) 0.0042(6) -0.0114(6)

loop_
_atom_type_symbol
_atom_type_description
_atom_type_scat_dispersion_real
_atom_type_scat_dispersion_imag
_atom_type_scat_source
C C 0.0033 0.0016 'International Tables Vol C Tables 4.2.6.8 and 6.1.1.4'
H H 0.0000 0.0000 'International Tables Vol C Tables 4.2.6.8 and 6.1.1.4'
N N 0.0061 0.0033 'International Tables Vol C Tables 4.2.6.8 and 6.1.1.4'
O O 0.0106 0.0060 'International Tables Vol C Tables 4.2.6.8 and 6.1.1.4'

loop_
_geom_angle_atom_site_label_1
_geom_angle_atom_site_label_2
_geom_angle_atom_site_label_3
_geom_angle
C4 O1 C5 122.89(9)
N1 C16 C12 179.34(15)
C9 C1 C2 119.68(14)
C9 C1 H1 120.2
C2 C1 H1 120.2
C3 C2 C1 121.33(13)
C3 C2 H2 119.3
C1 C2 H2 119.3
C2 C3 C4 119.34(14)
C2 C3 H3 120.3
C4 C3 H3 120.3
O1 C4 C10 123.68(11)
O1 C4 C3 116.30(12)
C10 C4 C3 119.96(12)
O1 C5 C6 108.60(11)
O1 C5 C12 116.22(9)
C6 C5 C12 109.44(10)
O1 C5 H5 107.4
C6 C5 H5 107.4
C12 C5 H5 107.4
C15 C6 C7 108.41(14)
C15 C6 C5 107.16(12)
C7 C6 C5 108.67(11)
C15 C6 H6 110.8
C7 C6 H6 110.8
C5 C6 H6 110.8
C8 C7 C6 110.51(12)
C8 C7 H7A 109.5
C6 C7 H7A 109.5
C8 C7 H7B 109.5
C6 C7 H7B 109.5
H7A C7 H7B 108.1
C7 C8 C13 110.54(12)
C7 C8 H8A 109.5
C13 C8 H8A 109.5
C7 C8 H8B 109.5
C13 C8 H8B 109.5
H8A C8 H8B 108.1
C1 C9 C10 120.48(14)
C1 C9 H9 119.8
C10 C9 H9 119.8
C4 C10 C9 119.20(11)
C4 C10 C11 120.54(10)
C9 C10 C11 120.21(11)
O2 C11 C10 123.56(11)
O2 C11 C12 118.69(11)
C10 C11 C12 117.73(10)
C16 C12 C11 106.34(9)
C16 C12 C5 110.01(9)
C11 C12 C5 116.34(9)
C16 C12 C13 107.81(9)
C11 C12 C13 107.93(9)
C5 C12 C13 108.12(9)
C14 C13 C8 108.02(11)
C14 C13 C12 107.78(10)
C8 C13 C12 107.29(10)
C14 C13 H13 111.2
C8 C13 H13 111.2
C12 C13 H13 111.2
C15 C14 C13 113.60(12)
C15 C14 H14 123.2
C13 C14 H14 123.2
C14 C15 C6 113.73(13)
C14 C15 H15 123.1
C6 C15 H15 123.1

loop_
_geom_bond_atom_site_label_1
_geom_bond_atom_site_label_2
_geom_bond_distance
O1 C4 1.3497(16)
O1 C5 1.4347(15)
O2 C11 1.2165(15)
C16 N1 1.1407(18)
C16 C12 1.4729(16)
C1 C9 1.372(2)
C1 C2 1.380(3)
C1 H1 0.9300
C2 C3 1.372(2)
C2 H2 0.9300
C3 C4 1.4001(17)
C3 H3 0.9300
C4 C10 1.3903(17)
C5 C6 1.5348(19)
C5 C12 1.5612(15)
C5 H5 0.9800
C6 C15 1.507(2)
C6 C7 1.528(2)
C6 H6 0.9800
C7 C8 1.492(2)
C7 H7A 0.9700
C7 H7B 0.9700
C8 C13 1.530(2)
C8 H8A 0.9700
C8 H8B 0.9700
C9 C10 1.4021(17)
C9 H9 0.9300
C10 C11 1.4546(16)
C11 C12 1.5390(15)
C12 C13 1.5776(16)
C13 C14 1.5081(19)
C13 H13 0.9800
C14 C15 1.353(2)
C14 H14 0.9300
C15 H15 0.9300
